data_7704319
loop_
_publ_author_name
'Kang, Shi-Rui'
'Zhou, Zi-Qin'
'Xiong, Chang-Feng'
'Liu, Bin'
'McGrady, John E.'
'Obies, Mohammed'
'Liu, Chao'
'He, Piao'
'Yi, Xiao-Yi'

_publ_section_title
;
 Structural, spectroscopic and electronic properties of a family of
 face-shared bi-octahedral Ru<sub>2</sub><sup>5+/6+</sup> complexes with a
 bridging 2,5-di(2-pyridyl)pyrrolide ligand.
;
_journal_issue 21
_journal_name_full 'Dalton transactions (Cambridge, England : 2003)'
_journal_page_first 7053
_journal_page_last 7059
_journal_paper_doi 10.1039/d0dt01325k
_journal_volume 49
_journal_year 2020
_chemical_formula_sum 'C28 H20 I7 N6 Ru2'
_chemical_formula_weight 1530.94
_space_group_IT_number 14
_space_group_name_Hall '-P 2ybc'
_space_group_name_H-M_alt 'P 1 21/c 1'
_symmetry_cell_setting monoclinic
_symmetry_space_group_name_H-M 'P 1 21/c 1'
_atom_sites_solution_hydrogens geom
_atom_sites_solution_primary direct
_atom_sites_solution_secondary difmap
_audit_creation_method SHELXL-97
_audit_update_record
;
2019-12-26 deposited with the CCDC.	2020-05-05 downloaded from the CCDC.
;
_cell_angle_alpha 90.00
_cell_angle_beta 115.470(5)
_cell_angle_gamma 90.00
_cell_formula_units_Z 4
_cell_length_a 14.1146(12)
_cell_length_b 18.9344(15)
_cell_length_c 16.0229(14)
_cell_measurement_reflns_used 9892
_cell_measurement_temperature 296(2)
_cell_measurement_theta_max 25.25
_cell_measurement_theta_min 2.57
_cell_volume 3866.0(6)
_computing_cell_refinement 'Bruker SMART'
_computing_data_collection 'Bruker SMART'
_computing_data_reduction 'Bruker SAINT'
_computing_molecular_graphics 'Bruker SHELXTL'
_computing_publication_material 'Bruker SHELXTL'
_computing_structure_refinement 'SHELXL-97 (Sheldrick, 1997)'
_computing_structure_solution 'SHELXS-97 (Sheldrick, 1990)'
_diffrn_ambient_temperature 296(2)
_diffrn_measured_fraction_theta_full 0.983
_diffrn_measured_fraction_theta_max 0.983
_diffrn_measurement_device_type 'CCD area detector'
_diffrn_measurement_method 'phi and omega scans'
_diffrn_radiation_monochromator graphite
_diffrn_radiation_source 'fine-focus sealed tube'
_diffrn_radiation_type MoK\a
_diffrn_radiation_wavelength 0.71073
_diffrn_reflns_av_R_equivalents 0.1285
_diffrn_reflns_av_sigmaI/netI 0.0843
_diffrn_reflns_limit_h_max 17
_diffrn_reflns_limit_h_min -16
_diffrn_reflns_limit_k_max 22
_diffrn_reflns_limit_k_min -22
_diffrn_reflns_limit_l_max 19
_diffrn_reflns_limit_l_min -19
_diffrn_reflns_number 49928
_diffrn_reflns_theta_full 25.52
_diffrn_reflns_theta_max 25.52
_diffrn_reflns_theta_min 1.60
_exptl_absorpt_coefficient_mu 6.399
_exptl_absorpt_correction_type none
_exptl_crystal_density_diffrn 2.630
_exptl_crystal_density_meas 0
_exptl_crystal_density_method 'not measured'
_exptl_crystal_F_000 2756
_refine_diff_density_max 2.572
_refine_diff_density_min -1.913
_refine_diff_density_rms 0.294
_refine_ls_extinction_method none
_refine_ls_goodness_of_fit_ref 1.041
_refine_ls_hydrogen_treatment mixed
_refine_ls_matrix_type full
_refine_ls_number_parameters 388
_refine_ls_number_reflns 7084
_refine_ls_number_restraints 0
_refine_ls_restrained_S_all 1.041
_refine_ls_R_factor_all 0.1345
_refine_ls_R_factor_gt 0.0702
_refine_ls_shift/su_max 0.001
_refine_ls_shift/su_mean 0.000
_refine_ls_structure_factor_coef Fsqd
_refine_ls_weighting_details 'calc w=1/[\s^2^(Fo^2^)+(0.1256P)^2^+13.0384P] where P=(Fo^2^+2Fc^2^)/3'
_refine_ls_weighting_scheme calc
_refine_ls_wR_factor_gt 0.1905
_refine_ls_wR_factor_ref 0.2305
_reflns_number_gt 4036
_reflns_number_total 7084
_reflns_threshold_expression >2sigma(I)
_cod_data_source_file d0dt01325k2.cif
_cod_data_source_block kangsr_4_0m
_cod_depositor_comments
;
The following automatic conversions were performed:

data item '_symmetry_cell_setting' value 'Monoclinic' was changed to
'monoclinic' in accordance with the
/home/data/users/saulius/crontab/automatic-downloads/rss-feeds/RSC/lib/dictionaries/cif_core.dic
dictionary named 'cif_core.dic' version 2.4.2 last updated on
2011-04-26.

Automatic conversion script
Id: cif_fix_values 7556 2019-12-06 15:28:31Z antanas 

 Adding full bibliography for 7704316--7704319.cif.
;
_cod_original_sg_symbol_H-M P2(1)/c
_cod_database_code 7704319

loop_
_symmetry_equiv_pos_as_xyz
'x, y, z'
'-x, y+1/2, -z+1/2'
'-x, -y, -z'
'x, -y-1/2, z-1/2'

loop_
_atom_site_label
_atom_site_type_symbol
_atom_site_fract_x
_atom_site_fract_y
_atom_site_fract_z
_atom_site_U_iso_or_equiv
_atom_site_adp_type
_atom_site_occupancy
_atom_site_symmetry_multiplicity
_atom_site_calc_flag
_atom_site_refinement_flags
_atom_site_disorder_assembly
_atom_site_disorder_group
Ru1 Ru 0.58892(9) 0.85437(6) 0.73998(8) 0.0350(3) Uani 1 1 d . . .
Ru2 Ru 0.43104(9) 0.85874(6) 0.77253(8) 0.0331(3) Uani 1 1 d . . .
I1 I 0.49631(7) 0.73079(5) 0.74476(7) 0.0455(3) Uani 1 1 d . . .
I2 I 0.38896(9) 0.81535(6) 0.90873(7) 0.0541(3) Uani 1 1 d . . .
I3 I 0.62428(10) 0.81966(6) 0.59734(8) 0.0578(4) Uani 1 1 d . . .
I4 I -0.00921(10) 0.65325(7) 0.73548(9) 0.0680(4) Uani 1 1 d . . .
I5 I 0.0422(2) 0.95598(9) 0.8084(2) 0.1478(10) Uani 1 1 d . . .
I6 I 0.01000(9) 0.80570(7) 0.76520(8) 0.0654(4) Uani 1 1 d . . .
I7 I 0.00106(15) 0.98558(10) 0.58367(16) 0.1259(8) Uani 1 1 d . . .
N1 N 0.7218(10) 0.8021(7) 0.8380(9) 0.046(3) Uani 1 1 d . . .
N2 N 0.5826(10) 0.8954(6) 0.8656(8) 0.039(3) Uani 1 1 d . . .
N3 N 0.3893(10) 0.9590(6) 0.7900(9) 0.041(3) Uani 1 1 d . . .
N4 N 0.2881(10) 0.8248(7) 0.6670(9) 0.048(3) Uani 1 1 d . . .
N5 N 0.4486(11) 0.9060(7) 0.6561(10) 0.049(3) Uani 1 1 d . . .
N6 N 0.6524(12) 0.9522(7) 0.7428(11) 0.059(4) Uani 1 1 d . . .
C1 C 0.7514(14) 0.9734(10) 0.7929(15) 0.072(6) Uani 1 1 d . . .
H1A H 0.7997 0.9403 0.8303 0.086 Uiso 1 1 calc R . .
C2 C 0.784(2) 1.0379(11) 0.7921(19) 0.091(8) Uani 1 1 d . . .
H2A H 0.8541 1.0491 0.8282 0.110 Uiso 1 1 calc R . .
C3 C 0.719(3) 1.0879(14) 0.740(2) 0.116(11) Uani 1 1 d . . .
H3A H 0.7423 1.1336 0.7395 0.139 Uiso 1 1 calc R . .
C4 C 0.614(2) 1.0695(10) 0.6879(18) 0.094(8) Uani 1 1 d . . .
H4A H 0.5665 1.1035 0.6518 0.113 Uiso 1 1 calc R . .
C5 C 0.5805(15) 1.0009(7) 0.6892(13) 0.053(4) Uani 1 1 d . . .
C6 C 0.4788(18) 0.9739(9) 0.6367(15) 0.070(6) Uani 1 1 d . . .
C7 C 0.4015(19) 0.9948(11) 0.5494(16) 0.082(7) Uani 1 1 d . . .
H7A H 0.4020 1.0366 0.5191 0.099 Uiso 1 1 calc R . .
C8 C 0.326(2) 0.9439(14) 0.5165(16) 0.092(8) Uani 1 1 d . . .
H8A H 0.2654 0.9456 0.4611 0.111 Uiso 1 1 calc R . .
C9 C 0.3541(14) 0.8911(10) 0.5784(13) 0.061(5) Uani 1 1 d . . .
C10 C 0.2822(13) 0.8370(9) 0.5835(11) 0.051(4) Uani 1 1 d . . .
C11 C 0.2037(15) 0.8068(14) 0.5051(12) 0.085(7) Uani 1 1 d . . .
H11A H 0.1979 0.8183 0.4467 0.102 Uiso 1 1 calc R . .
C12 C 0.1337(16) 0.7594(15) 0.5149(14) 0.093(8) Uani 1 1 d . . .
H12A H 0.0838 0.7357 0.4642 0.112 Uiso 1 1 calc R . .
C13 C 0.1414(15) 0.7491(11) 0.6009(15) 0.077(6) Uani 1 1 d . . .
H13A H 0.0936 0.7196 0.6095 0.093 Uiso 1 1 calc R . .
C14 C 0.2175(12) 0.7810(9) 0.6747(13) 0.058(5) Uani 1 1 d . . .
H14A H 0.2212 0.7723 0.7332 0.069 Uiso 1 1 calc R . .
C15 C 0.7820(12) 0.7523(8) 0.8240(12) 0.050(4) Uani 1 1 d . . .
H15A H 0.7778 0.7474 0.7648 0.060 Uiso 1 1 calc R . .
C16 C 0.8480(12) 0.7093(9) 0.8909(14) 0.064(5) Uani 1 1 d . . .
H16A H 0.8870 0.6752 0.8777 0.077 Uiso 1 1 calc R . .
C17 C 0.8564(13) 0.7174(10) 0.9829(12) 0.058(5) Uani 1 1 d . . .
H17A H 0.9007 0.6887 1.0309 0.070 Uiso 1 1 calc R . .
C18 C 0.7975(12) 0.7686(8) 0.9974(10) 0.047(4) Uani 1 1 d . . .
H18A H 0.8022 0.7755 1.0566 0.056 Uiso 1 1 calc R . .
C19 C 0.7298(12) 0.8109(8) 0.9247(11) 0.046(4) Uani 1 1 d . . .
C20 C 0.6738(12) 0.8687(8) 0.9376(11) 0.045(4) Uani 1 1 d . . .
C21 C 0.7144(13) 0.9185(9) 1.0041(12) 0.054(4) Uani 1 1 d . . .
H21A H 0.7754 0.9142 1.0586 0.064 Uiso 1 1 calc R . .
C22 C 0.6482(14) 0.9781(9) 0.9765(12) 0.057(5) Uani 1 1 d . . .
H22A H 0.6575 1.0201 1.0092 0.068 Uiso 1 1 calc R . .
C23 C 0.5683(12) 0.9627(8) 0.8935(11) 0.042(4) Uani 1 1 d . . .
C24 C 0.4659(12) 1.0006(7) 0.8446(11) 0.039(4) Uani 1 1 d . . .
C25 C 0.4521(16) 1.0708(8) 0.8613(13) 0.065(5) Uani 1 1 d . . .
H25A H 0.5083 1.0986 0.8997 0.078 Uiso 1 1 calc R . .
C26 C 0.3525(16) 1.0975(9) 0.8188(14) 0.064(5) Uani 1 1 d . . .
H26A H 0.3390 1.1439 0.8290 0.077 Uiso 1 1 calc R . .
C27 C 0.2718(17) 1.0544(9) 0.7603(16) 0.075(6) Uani 1 1 d . . .
H27A H 0.2037 1.0716 0.7300 0.090 Uiso 1 1 calc R . .
C28 C 0.2941(14) 0.9873(9) 0.7484(13) 0.059(5) Uani 1 1 d . . .
H28A H 0.2396 0.9589 0.7086 0.071 Uiso 1 1 calc R . .

loop_
_atom_site_aniso_label
_atom_site_aniso_U_11
_atom_site_aniso_U_22
_atom_site_aniso_U_33
_atom_site_aniso_U_23
_atom_site_aniso_U_13
_atom_site_aniso_U_12
Ru1 0.0385(7) 0.0276(6) 0.0470(7) -0.0038(5) 0.0260(6) -0.0028(5)
Ru2 0.0339(7) 0.0280(6) 0.0417(7) 0.0002(5) 0.0204(6) 0.0012(5)
I1 0.0415(6) 0.0295(5) 0.0697(8) -0.0054(4) 0.0280(6) -0.0026(4)
I2 0.0639(8) 0.0557(7) 0.0521(7) 0.0022(5) 0.0337(6) -0.0090(5)
I3 0.0782(9) 0.0528(7) 0.0601(7) -0.0002(5) 0.0465(7) 0.0094(6)
I4 0.0790(10) 0.0532(7) 0.0777(9) 0.0001(6) 0.0394(8) -0.0022(6)
I5 0.1675(19) 0.0648(11) 0.260(3) -0.0335(14) 0.138(2) -0.0224(11)
I6 0.0666(9) 0.0639(8) 0.0777(9) 0.0057(6) 0.0422(7) 0.0009(6)
I7 0.0919(13) 0.0956(13) 0.1511(18) -0.0317(12) 0.0152(12) 0.0014(10)
N1 0.051(8) 0.043(7) 0.054(8) -0.013(6) 0.033(7) -0.014(6)
N2 0.045(8) 0.033(6) 0.050(8) -0.007(6) 0.030(7) -0.006(6)
N3 0.044(8) 0.035(7) 0.050(8) 0.001(6) 0.025(7) -0.004(6)
N4 0.041(8) 0.057(9) 0.050(8) 0.009(6) 0.022(7) 0.018(6)
N5 0.049(9) 0.045(8) 0.063(9) 0.006(7) 0.036(8) 0.004(6)
N6 0.076(11) 0.041(8) 0.088(11) -0.011(7) 0.063(10) -0.008(7)
C1 0.047(12) 0.074(13) 0.102(16) -0.013(11) 0.039(12) -0.019(10)
C2 0.12(2) 0.045(12) 0.15(2) -0.028(13) 0.089(19) -0.043(13)
C3 0.15(3) 0.065(17) 0.18(3) -0.037(19) 0.12(3) -0.047(19)
C4 0.14(2) 0.035(10) 0.14(2) 0.010(12) 0.10(2) 0.008(12)
C5 0.067(12) 0.019(7) 0.088(13) 0.005(8) 0.048(11) 0.001(8)
C6 0.096(16) 0.053(11) 0.096(15) 0.021(11) 0.075(14) 0.025(11)
C7 0.098(18) 0.070(14) 0.090(16) 0.052(12) 0.051(15) 0.029(13)
C8 0.094(17) 0.12(2) 0.078(15) 0.055(15) 0.051(14) 0.045(16)
C9 0.053(12) 0.076(13) 0.068(12) 0.018(10) 0.038(11) 0.016(10)
C10 0.046(10) 0.069(11) 0.035(9) 0.001(8) 0.016(8) 0.007(8)
C11 0.049(12) 0.17(2) 0.035(10) -0.004(12) 0.017(9) -0.011(13)
C12 0.057(14) 0.16(2) 0.049(13) -0.004(14) 0.010(11) 0.007(14)
C13 0.070(14) 0.085(14) 0.101(16) -0.033(13) 0.059(13) -0.039(12)
C14 0.038(10) 0.066(11) 0.070(12) 0.003(10) 0.024(9) -0.013(9)
C15 0.034(9) 0.046(9) 0.078(12) -0.014(9) 0.031(9) 0.001(7)
C16 0.030(9) 0.059(11) 0.105(16) -0.008(11) 0.032(10) 0.008(8)
C17 0.045(11) 0.075(12) 0.050(11) 0.003(9) 0.016(9) 0.014(9)
C18 0.047(10) 0.049(10) 0.036(9) 0.002(7) 0.010(8) -0.006(8)
C19 0.045(10) 0.041(9) 0.057(10) -0.005(8) 0.025(9) -0.010(7)
C20 0.042(10) 0.050(9) 0.049(10) -0.004(8) 0.024(8) 0.003(7)
C21 0.055(11) 0.052(10) 0.050(10) -0.013(8) 0.019(9) -0.002(8)
C22 0.068(13) 0.045(10) 0.063(12) -0.020(9) 0.033(11) -0.013(9)
C23 0.051(10) 0.034(8) 0.046(10) -0.005(7) 0.026(9) -0.006(7)
C24 0.050(10) 0.026(7) 0.056(10) -0.006(7) 0.037(9) -0.002(7)
C25 0.101(16) 0.034(9) 0.082(13) -0.019(9) 0.062(13) -0.012(10)
C26 0.082(14) 0.038(9) 0.089(14) 0.007(9) 0.052(12) 0.024(10)
C27 0.068(13) 0.042(11) 0.128(19) 0.011(11) 0.055(14) 0.011(10)
C28 0.049(11) 0.046(10) 0.095(14) 0.016(9) 0.044(11) 0.021(8)

loop_
_atom_type_symbol
_atom_type_description
_atom_type_scat_dispersion_real
_atom_type_scat_dispersion_imag
_atom_type_scat_source
C C 0.0033 0.0016 'International Tables Vol C Tables 4.2.6.8 and 6.1.1.4'
H H 0.0000 0.0000 'International Tables Vol C Tables 4.2.6.8 and 6.1.1.4'
N N 0.0061 0.0033 'International Tables Vol C Tables 4.2.6.8 and 6.1.1.4'
Ru Ru -1.2594 0.8363 'International Tables Vol C Tables 4.2.6.8 and 6.1.1.4'
I I -0.4742 1.8119 'International Tables Vol C Tables 4.2.6.8 and 6.1.1.4'

loop_
_geom_angle_atom_site_label_1
_geom_angle_atom_site_label_2
_geom_angle_atom_site_label_3
_geom_angle
_geom_angle_site_symmetry_1
_geom_angle_site_symmetry_3
_geom_angle_publ_flag
N6 Ru1 N5 82.9(6) . . ?
N6 Ru1 N1 99.6(6) . . ?
N5 Ru1 N1 172.2(4) . . ?
N6 Ru1 N2 81.3(5) . . ?
N5 Ru1 N2 91.4(5) . . ?
N1 Ru1 N2 81.8(5) . . ?
N6 Ru1 Ru2 112.7(3) . . ?
N5 Ru1 Ru2 55.7(3) . . ?
N1 Ru1 Ru2 116.7(3) . . ?
N2 Ru1 Ru2 53.5(3) . . ?
N6 Ru1 I3 90.0(3) . . ?
N5 Ru1 I3 92.2(3) . . ?
N1 Ru1 I3 95.1(3) . . ?
N2 Ru1 I3 170.2(3) . . ?
Ru2 Ru1 I3 135.30(6) . . ?
N6 Ru1 I1 174.8(3) . . ?
N5 Ru1 I1 95.0(3) . . ?
N1 Ru1 I1 81.9(3) . . ?
N2 Ru1 I1 94.0(3) . . ?
Ru2 Ru1 I1 62.37(4) . . ?
I3 Ru1 I1 94.79(5) . . ?
N3 Ru2 N4 99.3(5) . . ?
N3 Ru2 N2 82.2(5) . . ?
N4 Ru2 N2 172.4(4) . . ?
N3 Ru2 N5 83.2(5) . . ?
N4 Ru2 N5 81.9(5) . . ?
N2 Ru2 N5 90.9(5) . . ?
N3 Ru2 Ru1 113.3(3) . . ?
N4 Ru2 Ru1 117.1(3) . . ?
N2 Ru2 Ru1 55.9(3) . . ?
N5 Ru2 Ru1 52.7(3) . . ?
N3 Ru2 I2 89.7(3) . . ?
N4 Ru2 I2 95.3(3) . . ?
N2 Ru2 I2 92.2(3) . . ?
N5 Ru2 I2 171.8(3) . . ?
Ru1 Ru2 I2 134.69(6) . . ?
N3 Ru2 I1 175.6(3) . . ?
N4 Ru2 I1 82.5(3) . . ?
N2 Ru2 I1 95.5(3) . . ?
N5 Ru2 I1 93.1(3) . . ?
Ru1 Ru2 I1 62.43(4) . . ?
I2 Ru2 I1 94.09(5) . . ?
Ru2 I1 Ru1 55.20(4) . . ?
I5 I6 I4 175.69(9) . . ?
C15 N1 C19 118.3(15) . . ?
C15 N1 Ru1 128.9(11) . . ?
C19 N1 Ru1 111.2(10) . . ?
C23 N2 C20 105.9(12) . . ?
C23 N2 Ru2 106.3(10) . . ?
C20 N2 Ru2 138.5(10) . . ?
C23 N2 Ru1 133.3(10) . . ?
C20 N2 Ru1 104.0(8) . . ?
Ru2 N2 Ru1 70.6(4) . . ?
C24 N3 C28 117.0(14) . . ?
C24 N3 Ru2 116.4(10) . . ?
C28 N3 Ru2 126.5(12) . . ?
C10 N4 C14 118.3(15) . . ?
C10 N4 Ru2 112.5(11) . . ?
C14 N4 Ru2 127.5(11) . . ?
C9 N5 C6 104.3(15) . . ?
C9 N5 Ru1 138.5(11) . . ?
C6 N5 Ru1 105.7(12) . . ?
C9 N5 Ru2 105.1(9) . . ?
C6 N5 Ru2 135.2(11) . . ?
Ru1 N5 Ru2 71.5(4) . . ?
C1 N6 C5 118.4(15) . . ?
C1 N6 Ru1 128.2(14) . . ?
C5 N6 Ru1 113.3(11) . . ?
C2 C1 N6 124(2) . . ?
C1 C2 C3 121(3) . . ?
C2 C3 C4 118(2) . . ?
C5 C4 C3 120(2) . . ?
N6 C5 C4 118.4(19) . . ?
N6 C5 C6 114.8(14) . . ?
C4 C5 C6 126.7(19) . . ?
C7 C6 C5 130.1(18) . . ?
C7 C6 N5 106.9(19) . . ?
C5 C6 N5 121.2(17) . . ?
C8 C7 C6 109.2(18) . . ?
C9 C8 C7 108(2) . . ?
C8 C9 N5 111.8(19) . . ?
C8 C9 C10 125(2) . . ?
N5 C9 C10 120.4(15) . . ?
N4 C10 C11 121.4(16) . . ?
N4 C10 C9 115.6(15) . . ?
C11 C10 C9 122.5(16) . . ?
C10 C11 C12 119.4(17) . . ?
C13 C12 C11 117(2) . . ?
C12 C13 C14 120.9(18) . . ?
N4 C14 C13 122.6(17) . . ?
C16 C15 N1 124.0(16) . . ?
C15 C16 C17 118.4(15) . . ?
C18 C17 C16 117.7(16) . . ?
C17 C18 C19 120.9(15) . . ?
N1 C19 C18 120.7(14) . . ?
N1 C19 C20 116.0(15) . . ?
C18 C19 C20 123.0(15) . . ?
C21 C20 N2 109.0(14) . . ?
C21 C20 C19 125.5(16) . . ?
N2 C20 C19 122.1(14) . . ?
C20 C21 C22 108.2(15) . . ?
C23 C22 C21 107.2(14) . . ?
C22 C23 N2 109.7(14) . . ?
C22 C23 C24 128.2(14) . . ?
N2 C23 C24 120.8(14) . . ?
N3 C24 C25 123.9(16) . . ?
N3 C24 C23 113.0(12) . . ?
C25 C24 C23 122.9(15) . . ?
C26 C25 C24 117.2(17) . . ?
C25 C26 C27 119.3(16) . . ?
C28 C27 C26 118.6(19) . . ?
N3 C28 C27 124.0(19) . . ?

loop_
_geom_bond_atom_site_label_1
_geom_bond_atom_site_label_2
_geom_bond_distance
_geom_bond_site_symmetry_2
_geom_bond_publ_flag
Ru1 N6 2.050(13) . ?
Ru1 N5 2.096(14) . ?
Ru1 N1 2.104(14) . ?
Ru1 N2 2.195(11) . ?
Ru1 Ru2 2.4988(15) . ?
Ru1 I3 2.6241(14) . ?
Ru1 I1 2.6974(14) . ?
Ru2 N3 2.042(12) . ?
Ru2 N4 2.100(14) . ?
Ru2 N2 2.131(13) . ?
Ru2 N5 2.178(12) . ?
Ru2 I2 2.6278(14) . ?
Ru2 I1 2.6961(14) . ?
I4 I6 2.9192(19) . ?
I5 I6 2.918(2) . ?
I7 I7 2.724(5) 3_576 ?
N1 C15 1.351(18) . ?
N1 C19 1.355(19) . ?
N2 C23 1.394(18) . ?
N2 C20 1.40(2) . ?
N3 C24 1.320(19) . ?
N3 C28 1.33(2) . ?
N4 C10 1.323(18) . ?
N4 C14 1.343(19) . ?
N5 C9 1.41(2) . ?
N5 C6 1.43(2) . ?
N6 C1 1.34(2) . ?
N6 C5 1.37(2) . ?
C1 C2 1.31(3) . ?
C2 C3 1.33(4) . ?
C3 C4 1.39(3) . ?
C4 C5 1.38(2) . ?
C5 C6 1.41(3) . ?
C6 C7 1.41(3) . ?
C7 C8 1.36(3) . ?
C8 C9 1.34(3) . ?
C9 C10 1.47(2) . ?
C10 C11 1.39(2) . ?
C11 C12 1.39(3) . ?
C12 C13 1.35(3) . ?
C13 C14 1.35(2) . ?
C15 C16 1.35(2) . ?
C16 C17 1.43(2) . ?
C17 C18 1.36(2) . ?
C18 C19 1.40(2) . ?
C19 C20 1.42(2) . ?
C20 C21 1.35(2) . ?
C21 C22 1.41(2) . ?
C22 C23 1.35(2) . ?
C23 C24 1.50(2) . ?
C24 C25 1.39(2) . ?
C25 C26 1.37(3) . ?
C26 C27 1.39(3) . ?
C27 C28 1.34(2) . ?

loop_
_geom_torsion_atom_site_label_1
_geom_torsion_atom_site_label_2
_geom_torsion_atom_site_label_3
_geom_torsion_atom_site_label_4
_geom_torsion
_geom_torsion_site_symmetry_1
_geom_torsion_site_symmetry_2
_geom_torsion_site_symmetry_3
_geom_torsion_site_symmetry_4
_geom_torsion_publ_flag
N6 Ru1 Ru2 N3 2.8(7) . . . . ?
N5 Ru1 Ru2 N3 -60.7(6) . . . . ?
N1 Ru1 Ru2 N3 117.1(5) . . . . ?
N2 Ru1 Ru2 N3 61.9(5) . . . . ?
I3 Ru1 Ru2 N3 -112.3(4) . . . . ?
I1 Ru1 Ru2 N3 -179.1(4) . . . . ?
N6 Ru1 Ru2 N4 117.4(6) . . . . ?
N5 Ru1 Ru2 N4 54.0(6) . . . . ?
N1 Ru1 Ru2 N4 -128.2(6) . . . . ?
N2 Ru1 Ru2 N4 176.6(5) . . . . ?
I3 Ru1 Ru2 N4 2.3(4) . . . . ?
I1 Ru1 Ru2 N4 -64.4(4) . . . . ?
N6 Ru1 Ru2 N2 -59.2(6) . . . . ?
N5 Ru1 Ru2 N2 -122.6(6) . . . . ?
N1 Ru1 Ru2 N2 55.2(5) . . . . ?
I3 Ru1 Ru2 N2 -174.3(4) . . . . ?
I1 Ru1 Ru2 N2 119.0(4) . . . . ?
N6 Ru1 Ru2 N5 63.5(7) . . . . ?
N1 Ru1 Ru2 N5 177.8(6) . . . . ?
N2 Ru1 Ru2 N5 122.6(6) . . . . ?
I3 Ru1 Ru2 N5 -51.6(5) . . . . ?
I1 Ru1 Ru2 N5 -118.4(4) . . . . ?
N6 Ru1 Ru2 I2 -112.0(5) . . . . ?
N5 Ru1 Ru2 I2 -175.4(5) . . . . ?
N1 Ru1 Ru2 I2 2.4(4) . . . . ?
N2 Ru1 Ru2 I2 -52.8(4) . . . . ?
I3 Ru1 Ru2 I2 132.95(9) . . . . ?
I1 Ru1 Ru2 I2 66.21(7) . . . . ?
N6 Ru1 Ru2 I1 -178.2(5) . . . . ?
N5 Ru1 Ru2 I1 118.4(4) . . . . ?
N1 Ru1 Ru2 I1 -63.8(4) . . . . ?
N2 Ru1 Ru2 I1 -119.0(4) . . . . ?
I3 Ru1 Ru2 I1 66.74(7) . . . . ?
N3 Ru2 I1 Ru1 11(5) . . . . ?
N4 Ru2 I1 Ru1 125.9(3) . . . . ?
N2 Ru2 I1 Ru1 -46.7(3) . . . . ?
N5 Ru2 I1 Ru1 44.5(4) . . . . ?
I2 Ru2 I1 Ru1 -139.29(6) . . . . ?
N6 Ru1 I1 Ru2 19(5) . . . . ?
N5 Ru1 I1 Ru2 -46.9(3) . . . . ?
N1 Ru1 I1 Ru2 125.9(3) . . . . ?
N2 Ru1 I1 Ru2 44.8(3) . . . . ?
I3 Ru1 I1 Ru2 -139.57(6) . . . . ?
N6 Ru1 N1 C15 -107.4(12) . . . . ?
N5 Ru1 N1 C15 144(3) . . . . ?
N2 Ru1 N1 C15 172.9(13) . . . . ?
Ru2 Ru1 N1 C15 131.0(11) . . . . ?
I3 Ru1 N1 C15 -16.5(12) . . . . ?
I1 Ru1 N1 C15 77.6(12) . . . . ?
N6 Ru1 N1 C19 87.7(10) . . . . ?
N5 Ru1 N1 C19 -21(4) . . . . ?
N2 Ru1 N1 C19 8.0(9) . . . . ?
Ru2 Ru1 N1 C19 -33.9(10) . . . . ?
I3 Ru1 N1 C19 178.6(9) . . . . ?
I1 Ru1 N1 C19 -87.3(9) . . . . ?
N3 Ru2 N2 C23 5.8(9) . . . . ?
N4 Ru2 N2 C23 107(3) . . . . ?
N5 Ru2 N2 C23 88.8(9) . . . . ?
Ru1 Ru2 N2 C23 130.9(10) . . . . ?
I2 Ru2 N2 C23 -83.6(8) . . . . ?
I1 Ru2 N2 C23 -177.9(8) . . . . ?
N3 Ru2 N2 C20 145.6(14) . . . . ?
N4 Ru2 N2 C20 -113(3) . . . . ?
N5 Ru2 N2 C20 -131.4(13) . . . . ?
Ru1 Ru2 N2 C20 -89.3(13) . . . . ?
I2 Ru2 N2 C20 56.2(13) . . . . ?
I1 Ru2 N2 C20 -38.2(13) . . . . ?
N3 Ru2 N2 Ru1 -125.1(4) . . . . ?
N4 Ru2 N2 Ru1 -24(4) . . . . ?
N5 Ru2 N2 Ru1 -42.1(4) . . . . ?
I2 Ru2 N2 Ru1 145.5(2) . . . . ?
I1 Ru2 N2 Ru1 51.2(2) . . . . ?
N6 Ru1 N2 C23 32.3(14) . . . . ?
N5 Ru1 N2 C23 -50.3(14) . . . . ?
N1 Ru1 N2 C23 133.4(14) . . . . ?
Ru2 Ru1 N2 C23 -94.4(14) . . . . ?
I3 Ru1 N2 C23 61(3) . . . . ?
I1 Ru1 N2 C23 -145.4(13) . . . . ?
N6 Ru1 N2 C20 -96.3(10) . . . . ?
N5 Ru1 N2 C20 -178.9(9) . . . . ?
N1 Ru1 N2 C20 4.8(9) . . . . ?
Ru2 Ru1 N2 C20 137.0(10) . . . . ?
I3 Ru1 N2 C20 -67(2) . . . . ?
I1 Ru1 N2 C20 86.0(9) . . . . ?
N6 Ru1 N2 Ru2 126.7(5) . . . . ?
N5 Ru1 N2 Ru2 44.1(4) . . . . ?
N1 Ru1 N2 Ru2 -132.1(4) . . . . ?
I3 Ru1 N2 Ru2 155.7(17) . . . . ?
I1 Ru1 N2 Ru2 -51.0(2) . . . . ?
N4 Ru2 N3 C24 -171.5(10) . . . . ?
N2 Ru2 N3 C24 1.0(10) . . . . ?
N5 Ru2 N3 C24 -90.8(10) . . . . ?
Ru1 Ru2 N3 C24 -46.5(11) . . . . ?
I2 Ru2 N3 C24 93.3(10) . . . . ?
I1 Ru2 N3 C24 -57(5) . . . . ?
N4 Ru2 N3 C28 5.0(13) . . . . ?
N2 Ru2 N3 C28 177.5(13) . . . . ?
N5 Ru2 N3 C28 85.6(13) . . . . ?
Ru1 Ru2 N3 C28 129.9(11) . . . . ?
I2 Ru2 N3 C28 -90.3(12) . . . . ?
I1 Ru2 N3 C28 119(5) . . . . ?
N3 Ru2 N4 C10 91.1(11) . . . . ?
N2 Ru2 N4 C10 -9(4) . . . . ?
N5 Ru2 N4 C10 9.4(11) . . . . ?
Ru1 Ru2 N4 C10 -31.1(12) . . . . ?
I2 Ru2 N4 C10 -178.3(10) . . . . ?
I1 Ru2 N4 C10 -84.8(11) . . . . ?
N3 Ru2 N4 C14 -104.3(13) . . . . ?
N2 Ru2 N4 C14 155(3) . . . . ?
N5 Ru2 N4 C14 174.0(14) . . . . ?
Ru1 Ru2 N4 C14 133.5(12) . . . . ?
I2 Ru2 N4 C14 -13.7(13) . . . . ?
I1 Ru2 N4 C14 79.7(13) . . . . ?
N6 Ru1 N5 C9 144.1(15) . . . . ?
N1 Ru1 N5 C9 -107(4) . . . . ?
N2 Ru1 N5 C9 -134.8(15) . . . . ?
Ru2 Ru1 N5 C9 -92.2(15) . . . . ?
I3 Ru1 N5 C9 54.3(15) . . . . ?
I1 Ru1 N5 C9 -40.7(15) . . . . ?
N6 Ru1 N5 C6 9.3(10) . . . . ?
N1 Ru1 N5 C6 119(3) . . . . ?
N2 Ru1 N5 C6 90.4(10) . . . . ?
Ru2 Ru1 N5 C6 133.1(11) . . . . ?
I3 Ru1 N5 C6 -80.4(10) . . . . ?
I1 Ru1 N5 C6 -175.4(10) . . . . ?
N6 Ru1 N5 Ru2 -123.7(4) . . . . ?
N1 Ru1 N5 Ru2 -14(4) . . . . ?
N2 Ru1 N5 Ru2 -42.6(4) . . . . ?
I3 Ru1 N5 Ru2 146.5(2) . . . . ?
I1 Ru1 N5 Ru2 51.5(3) . . . . ?
N3 Ru2 N5 C9 -97.1(10) . . . . ?
N4 Ru2 N5 C9 3.3(10) . . . . ?
N2 Ru2 N5 C9 -179.1(10) . . . . ?
Ru1 Ru2 N5 C9 136.7(11) . . . . ?
I2 Ru2 N5 C9 -67(3) . . . . ?
I1 Ru2 N5 C9 85.3(10) . . . . ?
N3 Ru2 N5 C6 32.2(17) . . . . ?
N4 Ru2 N5 C6 132.7(17) . . . . ?
N2 Ru2 N5 C6 -49.8(17) . . . . ?
Ru1 Ru2 N5 C6 -94.0(17) . . . . ?
I2 Ru2 N5 C6 63(4) . . . . ?
I1 Ru2 N5 C6 -145.3(16) . . . . ?
N3 Ru2 N5 Ru1 126.2(5) . . . . ?
N4 Ru2 N5 Ru1 -133.4(4) . . . . ?
N2 Ru2 N5 Ru1 44.2(4) . . . . ?
I2 Ru2 N5 Ru1 157(2) . . . . ?
I1 Ru2 N5 Ru1 -51.4(3) . . . . ?
N5 Ru1 N6 C1 173.7(15) . . . . ?
N1 Ru1 N6 C1 1.2(15) . . . . ?
N2 Ru1 N6 C1 81.2(14) . . . . ?
Ru2 Ru1 N6 C1 125.5(13) . . . . ?
I3 Ru1 N6 C1 -94.1(14) . . . . ?
I1 Ru1 N6 C1 107(5) . . . . ?
N5 Ru1 N6 C5 -3.0(11) . . . . ?
N1 Ru1 N6 C5 -175.5(11) . . . . ?
N2 Ru1 N6 C5 -95.5(11) . . . . ?
Ru2 Ru1 N6 C5 -51.1(12) . . . . ?
I3 Ru1 N6 C5 89.3(10) . . . . ?
I1 Ru1 N6 C5 -69(6) . . . . ?
C5 N6 C1 C2 -1(3) . . . . ?
Ru1 N6 C1 C2 -177.9(15) . . . . ?
N6 C1 C2 C3 0(3) . . . . ?
C1 C2 C3 C4 1(4) . . . . ?
C2 C3 C4 C5 -1(4) . . . . ?
C1 N6 C5 C4 1(2) . . . . ?
Ru1 N6 C5 C4 178.2(13) . . . . ?
C1 N6 C5 C6 178.3(15) . . . . ?
Ru1 N6 C5 C6 -4.6(18) . . . . ?
C3 C4 C5 N6 0(3) . . . . ?
C3 C4 C5 C6 -176.9(19) . . . . ?
N6 C5 C6 C7 -148.3(19) . . . . ?
C4 C5 C6 C7 29(3) . . . . ?
N6 C5 C6 N5 15(2) . . . . ?
C4 C5 C6 N5 -168.5(17) . . . . ?
C9 N5 C6 C7 -0.4(17) . . . . ?
Ru1 N5 C6 C7 150.6(12) . . . . ?
Ru2 N5 C6 C7 -130.0(16) . . . . ?
C9 N5 C6 C5 -166.7(15) . . . . ?
Ru1 N5 C6 C5 -15.8(18) . . . . ?
Ru2 N5 C6 C5 64(2) . . . . ?
C5 C6 C7 C8 166.0(19) . . . . ?
N5 C6 C7 C8 1(2) . . . . ?
C6 C7 C8 C9 -2(2) . . . . ?
C7 C8 C9 N5 2(2) . . . . ?
C7 C8 C9 C10 161.2(18) . . . . ?
C6 N5 C9 C8 -0.7(18) . . . . ?
Ru1 N5 C9 C8 -135.9(15) . . . . ?
Ru2 N5 C9 C8 145.0(13) . . . . ?
C6 N5 C9 C10 -161.3(14) . . . . ?
Ru1 N5 C9 C10 64(2) . . . . ?
Ru2 N5 C9 C10 -15.5(17) . . . . ?
C14 N4 C10 C11 1(2) . . . . ?
Ru2 N4 C10 C11 167.6(15) . . . . ?
C14 N4 C10 C9 173.6(15) . . . . ?
Ru2 N4 C10 C9 -20.3(17) . . . . ?
C8 C9 C10 N4 -132(2) . . . . ?
N5 C9 C10 N4 26(2) . . . . ?
C8 C9 C10 C11 40(3) . . . . ?
N5 C9 C10 C11 -162.3(17) . . . . ?
N4 C10 C11 C12 -4(3) . . . . ?
C9 C10 C11 C12 -175.7(19) . . . . ?
C10 C11 C12 C13 5(3) . . . . ?
C11 C12 C13 C14 -3(3) . . . . ?
C10 N4 C14 C13 0(3) . . . . ?
Ru2 N4 C14 C13 -163.6(15) . . . . ?
C12 C13 C14 N4 1(3) . . . . ?
C19 N1 C15 C16 2(2) . . . . ?
Ru1 N1 C15 C16 -162.2(13) . . . . ?
N1 C15 C16 C17 -1(3) . . . . ?
C15 C16 C17 C18 0(3) . . . . ?
C16 C17 C18 C19 1(2) . . . . ?
C15 N1 C19 C18 -1(2) . . . . ?
Ru1 N1 C19 C18 165.6(11) . . . . ?
C15 N1 C19 C20 173.4(13) . . . . ?
Ru1 N1 C19 C20 -20.0(16) . . . . ?
C17 C18 C19 N1 0(2) . . . . ?
C17 C18 C19 C20 -174.4(15) . . . . ?
C23 N2 C20 C21 -2.0(16) . . . . ?
Ru2 N2 C20 C21 -141.8(12) . . . . ?
Ru1 N2 C20 C21 141.8(11) . . . . ?
C23 N2 C20 C19 -162.0(13) . . . . ?
Ru2 N2 C20 C19 58(2) . . . . ?
Ru1 N2 C20 C19 -18.2(16) . . . . ?
N1 C19 C20 C21 -129.0(17) . . . . ?
C18 C19 C20 C21 45(2) . . . . ?
N1 C19 C20 N2 28(2) . . . . ?
C18 C19 C20 N2 -158.0(14) . . . . ?
N2 C20 C21 C22 1.1(18) . . . . ?
C19 C20 C21 C22 160.3(15) . . . . ?
C20 C21 C22 C23 0.3(19) . . . . ?
C21 C22 C23 N2 -1.5(17) . . . . ?
C21 C22 C23 C24 165.2(14) . . . . ?
C20 N2 C23 C22 2.2(16) . . . . ?
Ru2 N2 C23 C22 155.8(10) . . . . ?
Ru1 N2 C23 C22 -125.8(13) . . . . ?
C20 N2 C23 C24 -165.7(12) . . . . ?
Ru2 N2 C23 C24 -12.1(15) . . . . ?
Ru1 N2 C23 C24 66.4(17) . . . . ?
C28 N3 C24 C25 1(2) . . . . ?
Ru2 N3 C24 C25 177.5(11) . . . . ?
C28 N3 C24 C23 175.8(12) . . . . ?
Ru2 N3 C24 C23 -7.4(15) . . . . ?
C22 C23 C24 N3 -151.6(15) . . . . ?
N2 C23 C24 N3 13.8(18) . . . . ?
C22 C23 C24 C25 24(2) . . . . ?
N2 C23 C24 C25 -171.1(13) . . . . ?
N3 C24 C25 C26 1(2) . . . . ?
C23 C24 C25 C26 -173.9(14) . . . . ?
C24 C25 C26 C27 -2(3) . . . . ?
C25 C26 C27 C28 1(3) . . . . ?
C24 N3 C28 C27 -1(2) . . . . ?
Ru2 N3 C28 C27 -177.8(14) . . . . ?
C26 C27 C28 N3 1(3) . . . . ?
